data_7107990
loop_
_publ_author_name
'Markus Stubenhofer'
'Giuliano Lassandro'
'Gabor Balazs'
'Alexey Y. Timoshkin'
'Manfred Scheer'

_publ_section_title
;
 Stepwise activation of 'non-innocent' Cp* substituents -- a Cp* based
 cascade reaction
;
_journal_coden_Cambridge 0182
_journal_issue 58
_journal_name_full Chem.Commun.
_journal_page_first 7262
_journal_page_last 7264
_journal_paper_doi 10.1039/c2cc32690f
_journal_volume 48
_journal_year 2012
_chemical_compound_source 'see text'
_chemical_formula_moiety 'C30 H33 As O10 P2 W2'
_chemical_formula_sum 'C30 H33 As O10 P2 W2'
_chemical_formula_weight 1058.11
_chemical_name_systematic ?
_space_group_IT_number 2
_symmetry_cell_setting triclinic
_symmetry_Int_Tables_number 2
_symmetry_space_group_name_Hall '-P 1'
_symmetry_space_group_name_H-M 'P -1'
_atom_sites_solution_hydrogens mixed
_atom_sites_solution_primary direct
_atom_sites_solution_secondary difmap
_cell_angle_alpha 80.608(4)
_cell_angle_beta 72.490(4)
_cell_angle_gamma 69.895(4)
_cell_formula_units_Z 2
_cell_length_a 9.8692(5)
_cell_length_b 12.9844(6)
_cell_length_c 15.2994(6)
_cell_measurement_reflns_used 15571
_cell_measurement_temperature 123(1)
_cell_measurement_theta_max 66.5349
_cell_measurement_theta_min 3.0330
_cell_volume 1751.86(15)
_computing_cell_refinement
;
CrysAlisPro, Oxford Diffraction Ltd.,
Version 1.171.34.36 (release 02-08-2010 CrysAlis171 .NET)
(compiled Aug 2 2010,13:00:58)
;
_computing_data_collection
;
CrysAlisPro, Oxford Diffraction Ltd.,
Version 1.171.34.36 (release 02-08-2010 CrysAlis171 .NET)
(compiled Aug 2 2010,13:00:58)
;
_computing_data_reduction
;
CrysAlisPro, Oxford Diffraction Ltd.,
Version 1.171.34.36 (release 02-08-2010 CrysAlis171 .NET)
(compiled Aug 2 2010,13:00:58)
;
_computing_molecular_graphics 'SXGRAPH (Farrugia, 1999)'
_computing_publication_material 'PLATON (Spek, 2003)'
_computing_structure_refinement 'SHELXL-97 (Sheldrick, 1997)'
_computing_structure_solution 'SUPERFLIP (Palatinus, Chapuis, 2007)'
_diffrn_ambient_temperature 123(1)
_diffrn_detector_area_resol_mean 10.5431
_diffrn_measured_fraction_theta_full 0.985
_diffrn_measured_fraction_theta_max 0.985
_diffrn_measurement_device_type 'Xcalibur, Ruby, Gemini ultra'
_diffrn_measurement_method '\w scans'
_diffrn_radiation_monochromator mirror
_diffrn_radiation_probe x-ray
_diffrn_radiation_source 'Enhance Ultra (Cu) X-ray Source'
_diffrn_radiation_type CuK\a
_diffrn_radiation_wavelength 1.54178
_diffrn_reflns_av_R_equivalents 0.0436
_diffrn_reflns_av_sigmaI/netI 0.0298
_diffrn_reflns_limit_h_max 11
_diffrn_reflns_limit_h_min -11
_diffrn_reflns_limit_k_max 15
_diffrn_reflns_limit_k_min -15
_diffrn_reflns_limit_l_max 18
_diffrn_reflns_limit_l_min -18
_diffrn_reflns_number 28010
_diffrn_reflns_reduction_process
;
;
_diffrn_reflns_theta_full 66.64
_diffrn_reflns_theta_max 66.64
_diffrn_reflns_theta_min 3.04
_exptl_absorpt_coefficient_mu 14.317
_exptl_absorpt_correction_T_max 0.320
_exptl_absorpt_correction_T_min 0.069
_exptl_absorpt_correction_type analytical
_exptl_absorpt_process_details
;
CrysAlisPro, Oxford Diffraction Ltd.,
Version 1.171.34.36 (release 02-08-2010 CrysAlis171 .NET)
(compiled Aug 2 2010,13:00:58)
Analytical numeric absorption correction using a multifaceted crystal
model based on expressions derived by R.C. Clark & J.S. Reid.
(Clark, R. C. & Reid, J. S. (1995). Acta Cryst. A51, 887-897)
;
_exptl_crystal_colour colourless
_exptl_crystal_density_diffrn 2.006
_exptl_crystal_density_method 'Not Measured'
_exptl_crystal_description block
_exptl_crystal_F_000 1008
_exptl_crystal_size_max 0.3074
_exptl_crystal_size_mid 0.2026
_exptl_crystal_size_min 0.1090
_refine_diff_density_max 1.042
_refine_diff_density_min -1.171
_refine_diff_density_rms 0.110
_refine_ls_extinction_method none
_refine_ls_goodness_of_fit_ref 1.051
_refine_ls_hydrogen_treatment mixed
_refine_ls_matrix_type full
_refine_ls_number_parameters 424
_refine_ls_number_reflns 6116
_refine_ls_number_restraints 1
_refine_ls_restrained_S_all 1.051
_refine_ls_R_factor_all 0.0269
_refine_ls_R_factor_gt 0.0243
_refine_ls_shift/su_max 0.001
_refine_ls_shift/su_mean 0.000
_refine_ls_structure_factor_coef Fsqd
_refine_ls_weighting_details 'calc w=1/[\s^2^(Fo^2^)+(0.0385P)^2^+0.3119P] where P=(Fo^2^+2Fc^2^)/3'
_refine_ls_weighting_scheme calc
_refine_ls_wR_factor_gt 0.0611
_refine_ls_wR_factor_ref 0.0631
_reflns_number_gt 5679
_reflns_number_total 6116
_reflns_threshold_expression >2\s(i)
_cod_data_source_file c2cc32690f.txt
_cod_data_source_block MS361
_cod_database_code 7107990

loop_
_symmetry_equiv_pos_site_id
_symmetry_equiv_pos_as_xyz
1 x,y,z
2 -x,-y,-z

loop_
_atom_site_aniso_label
_atom_site_aniso_U_11
_atom_site_aniso_U_22
_atom_site_aniso_U_33
_atom_site_aniso_U_23
_atom_site_aniso_U_13
_atom_site_aniso_U_12
W1 0.0220(1) 0.0270(1) 0.0291(1) -0.0022(1) -0.0030(1) -0.0094(1)
W2 0.0225(1) 0.0276(1) 0.0260(1) -0.0012(1) -0.0066(1) -0.0069(1)
As1 0.0217(2) 0.0271(2) 0.0253(2) -0.0022(1) -0.0049(2) -0.0078(2)
P1 0.0190(4) 0.0273(4) 0.0269(4) -0.0024(3) -0.0051(3) -0.0076(3)
P2 0.0227(4) 0.0261(4) 0.0263(4) -0.0021(3) -0.0047(3) -0.0072(3)
O1 0.053(2) 0.0541(18) 0.0517(19) 0.0058(15) -0.0034(16) -0.0285(16)
O2 0.0366(17) 0.0352(14) 0.0627(19) -0.0124(13) 0.0017(15) -0.0116(13)
O3 0.0403(17) 0.0533(16) 0.0403(16) -0.0017(12) -0.0194(14) -0.0133(13)
O4 0.0366(17) 0.0507(16) 0.0518(18) -0.0157(14) -0.0046(14) -0.0041(14)
O5 0.0381(17) 0.0611(18) 0.0550(19) -0.0152(14) -0.0175(15) -0.0172(15)
O6 0.0366(15) 0.0360(13) 0.0354(14) -0.0009(10) -0.0190(13) -0.0106(11)
O7 0.0274(15) 0.0330(12) 0.0436(15) -0.0022(11) -0.0088(12) -0.0068(12)
O8 0.0489(19) 0.0445(15) 0.0472(17) 0.0076(13) -0.0137(14) -0.0233(14)
O9 0.0326(16) 0.0596(17) 0.0349(14) -0.0112(13) -0.0076(13) -0.0057(14)
O10 0.0326(16) 0.0404(15) 0.0620(19) 0.0109(14) -0.0149(14) -0.0132(13)
C1 0.034(2) 0.0327(18) 0.038(2) 0.0029(16) -0.0010(17) -0.0149(17)
C2 0.026(2) 0.0310(18) 0.041(2) -0.0033(15) -0.0053(16) -0.0110(16)
C3 0.032(2) 0.0280(17) 0.036(2) 0.0011(14) -0.0023(17) -0.0090(15)
C4 0.027(2) 0.0376(19) 0.0347(19) -0.0051(16) -0.0059(16) -0.0082(17)
C5 0.027(2) 0.0357(19) 0.045(2) -0.0067(16) -0.0042(18) -0.0114(16)
C6 0.0253(19) 0.0252(16) 0.0316(19) 0.0029(13) -0.0030(16) -0.0065(14)
C7 0.028(2) 0.0281(16) 0.0309(18) -0.0013(14) -0.0077(16) -0.0077(16)
C8 0.033(2) 0.0305(17) 0.0325(19) 0.0006(14) -0.0112(16) -0.0110(16)
C9 0.027(2) 0.0356(18) 0.0258(17) -0.0058(14) -0.0056(15) -0.0060(16)
C10 0.0233(19) 0.0318(18) 0.0364(19) 0.0006(15) -0.0105(15) -0.0071(15)
C11 0.0162(16) 0.0298(16) 0.0291(17) -0.0030(13) -0.0033(14) -0.0059(13)
C12 0.0201(17) 0.0275(16) 0.0286(17) 0.0007(13) -0.0039(14) -0.0071(13)
C13 0.0209(17) 0.0337(17) 0.0284(17) -0.0039(13) -0.0033(14) -0.0098(14)
C14 0.0199(17) 0.0356(17) 0.0308(18) -0.0003(14) -0.0044(14) -0.0110(14)
C15 0.0189(17) 0.0317(17) 0.0304(18) -0.0017(13) -0.0011(14) -0.0088(14)
C16 0.029(2) 0.0311(17) 0.0320(18) -0.0071(14) -0.0026(15) -0.0079(15)
C17 0.025(2) 0.0393(19) 0.0331(19) -0.0034(15) -0.0006(16) -0.0132(16)
C18 0.0254(19) 0.0344(17) 0.042(2) -0.0041(15) -0.0107(16) -0.0132(15)
C19 0.034(2) 0.044(2) 0.039(2) -0.0008(16) -0.0158(18) -0.0133(17)
C20 0.0235(19) 0.0323(17) 0.042(2) -0.0015(15) -0.0095(16) -0.0078(15)
C21 0.0265(19) 0.0285(16) 0.0302(18) -0.0048(13) -0.0042(15) -0.0072(14)
C22 0.0247(19) 0.0272(16) 0.0337(19) -0.0043(14) -0.0018(15) -0.0071(14)
C23 0.028(2) 0.0322(17) 0.0295(18) -0.0064(14) -0.0055(15) -0.0044(15)
C24 0.034(2) 0.0320(17) 0.037(2) -0.0093(15) -0.0087(17) -0.0060(16)
C25 0.032(2) 0.0298(16) 0.037(2) -0.0092(14) -0.0052(16) -0.0092(15)
C26 0.035(2) 0.0272(16) 0.0358(19) -0.0012(14) -0.0066(17) -0.0071(15)
C27 0.030(2) 0.044(2) 0.0335(19) -0.0010(15) -0.0036(16) -0.0132(17)
C28 0.044(2) 0.044(2) 0.031(2) -0.0024(16) -0.0072(18) -0.0106(19)
C29 0.049(3) 0.055(2) 0.046(2) -0.0078(19) -0.021(2) -0.021(2)
C30 0.040(2) 0.0357(19) 0.048(2) -0.0091(17) -0.0098(19) -0.0136(17)

loop_
_atom_site_label
_atom_site_type_symbol
_atom_site_thermal_displace_type
_atom_site_fract_x
_atom_site_fract_y
_atom_site_fract_z
_atom_site_occupancy
_atom_site_U_iso_or_equiv
_atom_site_calc_flag
_atom_site_refinement_flags
W1 W Uani 0.62412(2) 0.09878(1) 0.17802(1) 1.000 0.0264(1) . .
W2 W Uani 0.80242(2) -0.33286(1) 0.42203(1) 1.000 0.0257(1) . .
As1 As Uani 0.55986(4) -0.20190(3) 0.20828(2) 1.000 0.0249(1) . .
P1 P Uani 0.52712(10) -0.04673(7) 0.28187(6) 1.000 0.0245(2) . .
P2 P Uani 0.67876(10) -0.34803(7) 0.30251(6) 1.000 0.0255(2) . .
O1 O Uani 0.7514(4) 0.2721(3) 0.0399(2) 1.000 0.0533(11) . .
O2 O Uani 0.3652(4) 0.2999(2) 0.2792(2) 1.000 0.0471(10) . .
O3 O Uani 0.4291(3) 0.1020(2) 0.0449(2) 1.000 0.0431(9) . .
O4 O Uani 0.8972(4) -0.0922(3) 0.0709(2) 1.000 0.0491(10) . .
O5 O Uani 0.8091(4) 0.1138(3) 0.3113(2) 1.000 0.0484(10) . .
O6 O Uani 0.9484(3) -0.3190(2) 0.57462(18) 1.000 0.0342(8) . .
O7 O Uani 1.1363(3) -0.4771(2) 0.33211(19) 1.000 0.0356(8) . .
O8 O Uani 0.7006(4) -0.5407(2) 0.5208(2) 1.000 0.0456(10) . .
O9 O Uani 0.4969(3) -0.1834(3) 0.5437(2) 1.000 0.0441(9) . .
O10 O Uani 0.9000(3) -0.1312(2) 0.3068(2) 1.000 0.0457(10) . .
C1 C Uani 0.7054(5) 0.2091(3) 0.0903(3) 1.000 0.0363(11) . .
C2 C Uani 0.4563(4) 0.2258(3) 0.2438(3) 1.000 0.0328(11) . .
C3 C Uani 0.4988(5) 0.0987(3) 0.0926(3) 1.000 0.0341(11) . .
C4 C Uani 0.7991(4) -0.0252(3) 0.1102(3) 1.000 0.0338(11) . .
C5 C Uani 0.7438(5) 0.1055(3) 0.2655(3) 1.000 0.0362(11) . .
C6 C Uani 0.8934(4) -0.3242(3) 0.5210(3) 1.000 0.0294(10) . .
C7 C Uani 1.0149(4) -0.4287(3) 0.3606(2) 1.000 0.0294(10) . .
C8 C Uani 0.7402(4) -0.4675(3) 0.4866(3) 1.000 0.0315(11) . .
C9 C Uani 0.6042(4) -0.2362(3) 0.4973(2) 1.000 0.0304(11) . .
C10 C Uani 0.8621(4) -0.2017(3) 0.3493(3) 1.000 0.0307(11) . .
C11 C Uani 0.3222(4) -0.0263(3) 0.3421(2) 1.000 0.0259(9) . .
C12 C Uani 0.3103(4) -0.1438(3) 0.3692(2) 1.000 0.0264(10) . .
C13 C Uani 0.3377(4) -0.1817(3) 0.2732(2) 1.000 0.0279(10) . .
C14 C Uani 0.2578(4) -0.0771(3) 0.2246(2) 1.000 0.0289(10) . .
C15 C Uani 0.2422(4) 0.0111(3) 0.2667(2) 1.000 0.0281(10) . .
C16 C Uani 0.2701(4) 0.0490(3) 0.4207(2) 1.000 0.0318(11) . .
C17 C Uani 0.1588(4) -0.1447(3) 0.4348(3) 1.000 0.0332(11) . .
C18 C Uani 0.2960(4) -0.2825(3) 0.2685(3) 1.000 0.0323(11) . .
C19 C Uani 0.2101(5) -0.0793(3) 0.1414(3) 1.000 0.0375(12) . .
C20 C Uani 0.1605(4) 0.1292(3) 0.2467(3) 1.000 0.0328(11) . .
C21 C Uani 0.7826(4) -0.4554(3) 0.2141(2) 1.000 0.0292(10) . .
C22 C Uani 0.8806(4) -0.4053(3) 0.1361(3) 1.000 0.0299(10) . .
C23 C Uani 0.8240(4) -0.3838(3) 0.0635(2) 1.000 0.0312(11) . .
C24 C Uani 0.6921(5) -0.4208(3) 0.0856(3) 1.000 0.0348(11) . .
C25 C Uani 0.6682(4) -0.4664(3) 0.1724(3) 1.000 0.0331(11) . .
C26 C Uani 0.8626(5) -0.5644(3) 0.2606(3) 1.000 0.0341(11) . .
C27 C Uani 1.0162(5) -0.3837(3) 0.1425(3) 1.000 0.0367(11) . .
C28 C Uani 0.8804(5) -0.3286(3) -0.0284(3) 1.000 0.0412(12) . .
C29 C Uani 0.6046(6) -0.4106(4) 0.0180(3) 1.000 0.0462(14) . .
C30 C Uani 0.5652(5) -0.5325(3) 0.2200(3) 1.000 0.0404(11) . .
H1 H Uiso 0.587(5) -0.088(3) 0.350(3) 1.000 0.028(10) . .
H2 H Uiso 0.571(3) -0.379(3) 0.339(3) 1.000 0.039(11) . .
H12 H Uiso 0.39300 -0.18980 0.39720 1.000 0.0320 calc R
H16A H Uiso 0.29420 0.11730 0.39740 1.000 0.0480 calc R
H16B H Uiso 0.32100 0.01210 0.46860 1.000 0.0480 calc R
H16C H Uiso 0.16180 0.06600 0.44640 1.000 0.0480 calc R
H17A H Uiso 0.07830 -0.09730 0.40780 1.000 0.0500 calc R
H17B H Uiso 0.14760 -0.11740 0.49350 1.000 0.0500 calc R
H17C H Uiso 0.15380 -0.21990 0.44520 1.000 0.0500 calc R
H18A H Uiso 0.18680 -0.26440 0.28640 1.000 0.0490 calc R
H18B H Uiso 0.33840 -0.34190 0.31040 1.000 0.0490 calc R
H18C H Uiso 0.33580 -0.30610 0.20560 1.000 0.0490 calc R
H19A H Uiso 0.16840 -0.00390 0.11730 1.000 0.0560 calc R
H19B H Uiso 0.13390 -0.11660 0.15780 1.000 0.0560 calc R
H19C H Uiso 0.29670 -0.11900 0.09440 1.000 0.0560 calc R
H20A H Uiso 0.11460 0.13510 0.19670 1.000 0.0490 calc R
H20B H Uiso 0.23100 0.17150 0.22840 1.000 0.0490 calc R
H20C H Uiso 0.08240 0.15820 0.30180 1.000 0.0490 calc R
H26A H Uiso 0.90680 -0.62150 0.21650 1.000 0.0510 calc R
H26B H Uiso 0.79030 -0.58630 0.31340 1.000 0.0510 calc R
H26C H Uiso 0.94170 -0.55450 0.28160 1.000 0.0510 calc R
H27A H Uiso 1.06920 -0.36010 0.08160 1.000 0.0550 calc R
H27B H Uiso 1.08230 -0.45100 0.16560 1.000 0.0550 calc R
H27C H Uiso 0.98610 -0.32570 0.18470 1.000 0.0550 calc R
H28A H Uiso 0.82070 -0.25080 -0.03020 1.000 0.0620 calc R
H28B H Uiso 0.87170 -0.36420 -0.07730 1.000 0.0620 calc R
H28C H Uiso 0.98550 -0.33490 -0.03740 1.000 0.0620 calc R
H29A H Uiso 0.66540 -0.46060 -0.03080 1.000 0.0700 calc R
H29B H Uiso 0.57800 -0.33480 -0.00870 1.000 0.0700 calc R
H29C H Uiso 0.51330 -0.42970 0.04950 1.000 0.0700 calc R
H30A H Uiso 0.48880 -0.51890 0.18710 1.000 0.0610 calc R
H30B H Uiso 0.51680 -0.51090 0.28320 1.000 0.0610 calc R
H30C H Uiso 0.62280 -0.61080 0.22070 1.000 0.0610 calc R

loop_
_atom_type_symbol
_atom_type_description
_atom_type_scat_dispersion_real
_atom_type_scat_dispersion_imag
_atom_type_scat_source
W W -5.4734 5.5774 'International Tables Vol C Tables 4.2.6.8 and 6.1.1.4'
P P 0.2955 0.4335 'International Tables Vol C Tables 4.2.6.8 and 6.1.1.4'
O O 0.0492 0.0322 'International Tables Vol C Tables 4.2.6.8 and 6.1.1.4'
As As -0.9300 1.0051 'International Tables Vol C Tables 4.2.6.8 and 6.1.1.4'
H H 0.0000 0.0000 'International Tables Vol C Tables 4.2.6.8 and 6.1.1.4'
C C 0.0181 0.0091 'International Tables Vol C Tables 4.2.6.8 and 6.1.1.4'

loop_
_geom_angle_atom_site_label_1
_geom_angle_atom_site_label_2
_geom_angle_atom_site_label_3
_geom_angle
_geom_angle_publ_flag
P1 W1 C1 177.05(12) yes
P1 W1 C2 94.06(12) yes
P1 W1 C3 88.88(12) yes
P1 W1 C4 88.06(12) yes
P1 W1 C5 91.94(12) yes
C1 W1 C2 88.48(17) yes
C1 W1 C3 89.59(19) yes
C1 W1 C4 89.43(17) yes
C1 W1 C5 89.70(19) yes
C2 W1 C3 90.61(17) yes
C2 W1 C4 177.58(17) yes
C2 W1 C5 87.00(17) yes
C3 W1 C4 90.60(17) yes
C3 W1 C5 177.52(15) yes
C4 W1 C5 91.77(17) yes
P2 W2 C6 177.25(12) yes
P2 W2 C7 96.82(10) yes
P2 W2 C8 84.22(12) yes
P2 W2 C9 91.30(11) yes
P2 W2 C10 91.78(12) yes
C6 W2 C7 84.55(15) yes
C6 W2 C8 93.36(17) yes
C6 W2 C9 87.33(16) yes
C6 W2 C10 90.67(17) yes
C7 W2 C8 92.35(15) yes
C7 W2 C9 171.88(14) yes
C7 W2 C10 86.81(15) yes
C8 W2 C9 88.15(15) yes
C8 W2 C10 175.79(17) yes
C9 W2 C10 93.26(15) yes
P1 As1 P2 102.14(3) yes
P1 As1 C13 85.93(10) yes
P2 As1 C13 101.18(10) yes
W1 P1 As1 114.62(4) yes
W1 P1 C11 124.03(12) yes
As1 P1 C11 94.80(12) yes
W2 P2 As1 126.84(4) yes
W2 P2 C21 119.72(13) yes
As1 P2 C21 99.22(11) yes
W1 P1 H1 116(2) no
As1 P1 H1 103.5(17) no
C11 P1 H1 101(2) no
As1 P2 H2 96.4(18) no
C21 P2 H2 98.7(19) no
W2 P2 H2 111(2) no
W1 C1 O1 179.7(5) yes
W1 C2 O2 177.3(4) yes
W1 C3 O3 177.9(3) yes
W1 C4 O4 178.3(4) yes
W1 C5 O5 176.8(4) yes
W2 C6 O6 177.9(4) yes
W2 C7 O7 173.4(3) yes
W2 C8 O8 177.1(4) yes
W2 C9 O9 176.0(3) yes
W2 C10 O10 177.4(3) yes
P1 C11 C12 105.2(3) yes
C12 C11 C15 101.6(3) no
P1 C11 C15 105.3(2) yes
P1 C11 C16 110.3(3) yes
C12 C11 C16 116.1(3) no
C15 C11 C16 117.1(3) no
C11 C12 C17 112.8(3) no
C11 C12 C13 99.8(2) no
C13 C12 C17 113.9(3) no
C12 C13 C18 117.5(3) no
As1 C13 C14 102.8(2) yes
C14 C13 C18 115.3(3) no
As1 C13 C12 106.1(3) yes
As1 C13 C18 111.5(3) yes
C12 C13 C14 102.1(3) no
C13 C14 C19 121.9(3) no
C13 C14 C15 110.1(3) no
C15 C14 C19 128.1(3) no
C11 C15 C20 122.7(3) no
C11 C15 C14 109.1(3) no
C14 C15 C20 128.2(3) no
P2 C21 C26 109.8(2) yes
P2 C21 C22 106.8(3) yes
P2 C21 C25 106.9(3) yes
C22 C21 C26 116.2(4) no
C25 C21 C26 112.7(3) no
C22 C21 C25 103.9(3) no
C23 C22 C27 127.5(4) no
C21 C22 C23 108.5(4) no
C21 C22 C27 124.0(4) no
C22 C23 C28 127.3(4) no
C22 C23 C24 109.8(3) no
C24 C23 C28 122.8(4) no
C23 C24 C29 123.1(4) no
C23 C24 C25 109.6(4) no
C25 C24 C29 127.3(5) no
C24 C25 C30 129.1(4) no
C21 C25 C24 108.0(4) no
C21 C25 C30 122.3(4) no
C11 C12 H12 110.00 no
C13 C12 H12 110.00 no
C17 C12 H12 110.00 no
C11 C16 H16A 109.00 no
C11 C16 H16B 109.00 no
C11 C16 H16C 109.00 no
H16A C16 H16B 109.00 no
H16A C16 H16C 109.00 no
H16B C16 H16C 110.00 no
C12 C17 H17A 109.00 no
C12 C17 H17B 109.00 no
C12 C17 H17C 109.00 no
H17A C17 H17B 109.00 no
H17A C17 H17C 110.00 no
H17B C17 H17C 109.00 no
C13 C18 H18A 109.00 no
C13 C18 H18B 109.00 no
C13 C18 H18C 109.00 no
H18A C18 H18B 109.00 no
H18A C18 H18C 109.00 no
H18B C18 H18C 110.00 no
C14 C19 H19A 110.00 no
C14 C19 H19B 109.00 no
C14 C19 H19C 109.00 no
H19A C19 H19B 109.00 no
H19A C19 H19C 109.00 no
H19B C19 H19C 109.00 no
C15 C20 H20A 109.00 no
C15 C20 H20B 109.00 no
C15 C20 H20C 109.00 no
H20A C20 H20B 109.00 no
H20A C20 H20C 109.00 no
H20B C20 H20C 110.00 no
C21 C26 H26A 109.00 no
C21 C26 H26B 109.00 no
C21 C26 H26C 109.00 no
H26A C26 H26B 110.00 no
H26A C26 H26C 109.00 no
H26B C26 H26C 109.00 no
C22 C27 H27A 110.00 no
C22 C27 H27B 109.00 no
C22 C27 H27C 109.00 no
H27A C27 H27B 110.00 no
H27A C27 H27C 109.00 no
H27B C27 H27C 109.00 no
C23 C28 H28A 109.00 no
C23 C28 H28B 109.00 no
C23 C28 H28C 109.00 no
H28A C28 H28B 109.00 no
H28A C28 H28C 109.00 no
H28B C28 H28C 109.00 no
C24 C29 H29A 109.00 no
C24 C29 H29B 109.00 no
C24 C29 H29C 109.00 no
H29A C29 H29B 110.00 no
H29A C29 H29C 110.00 no
H29B C29 H29C 109.00 no
C25 C30 H30A 109.00 no
C25 C30 H30B 109.00 no
C25 C30 H30C 109.00 no
H30A C30 H30B 110.00 no
H30A C30 H30C 109.00 no
H30B C30 H30C 110.00 no

loop_
_geom_bond_atom_site_label_1
_geom_bond_atom_site_label_2
_geom_bond_distance
_geom_bond_publ_flag
W1 P1 2.5217(9) yes
W1 C1 2.003(4) yes
W1 C2 2.034(4) yes
W1 C3 2.052(5) yes
W1 C4 2.051(4) yes
W1 C5 2.063(5) yes
W2 P2 2.5491(10) yes
W2 C6 2.014(4) yes
W2 C7 2.057(4) yes
W2 C8 2.054(4) yes
W2 C9 2.039(4) yes
W2 C10 2.040(4) yes
As1 P1 2.3463(10) yes
As1 P2 2.3770(10) yes
As1 C13 2.060(4) yes
P1 C11 1.897(4) yes
P2 C21 1.903(3) yes
P1 H1 1.30(5) no
P2 H2 1.21(4) no
O1 C1 1.144(6) yes
O2 C2 1.144(5) yes
O3 C3 1.131(6) yes
O4 C4 1.139(5) yes
O5 C5 1.123(6) yes
O6 C6 1.133(5) yes
O7 C7 1.131(5) yes
O8 C8 1.140(5) yes
O9 C9 1.141(5) yes
O10 C10 1.138(5) yes
C11 C15 1.514(5) no
C11 C12 1.549(5) no
C11 C16 1.527(5) no
C12 C17 1.532(6) no
C12 C13 1.542(4) no
C13 C18 1.519(6) no
C13 C14 1.519(5) no
C14 C19 1.492(6) no
C14 C15 1.345(5) no
C15 C20 1.497(5) no
C21 C26 1.541(5) no
C21 C22 1.506(6) no
C21 C25 1.509(6) no
C22 C27 1.492(7) no
C22 C23 1.337(6) no
C23 C28 1.508(5) no
C23 C24 1.467(7) no
C24 C25 1.349(6) no
C24 C29 1.499(7) no
C25 C30 1.500(6) no
C12 H12 1.0000 no
C16 H16A 0.9800 no
C16 H16B 0.9800 no
C16 H16C 0.9800 no
C17 H17A 0.9800 no
C17 H17B 0.9800 no
C17 H17C 0.9800 no
C18 H18A 0.9800 no
C18 H18B 0.9800 no
C18 H18C 0.9800 no
C19 H19A 0.9800 no
C19 H19B 0.9800 no
C19 H19C 0.9800 no
C20 H20A 0.9800 no
C20 H20B 0.9800 no
C20 H20C 0.9800 no
C26 H26A 0.9800 no
C26 H26B 0.9800 no
C26 H26C 0.9800 no
C27 H27A 0.9800 no
C27 H27B 0.9800 no
C27 H27C 0.9800 no
C28 H28A 0.9800 no
C28 H28B 0.9800 no
C28 H28C 0.9800 no
C29 H29A 0.9800 no
C29 H29B 0.9800 no
C29 H29C 0.9800 no
C30 H30A 0.9800 no
C30 H30B 0.9800 no
C30 H30C 0.9800 no

loop_
_geom_contact_atom_site_label_1
_geom_contact_atom_site_label_2
_geom_contact_distance
_geom_contact_site_symmetry_2
_geom_contact_publ_flag
W1 H20B 3.5300 . no
W2 H1 3.39(4) . no
W2 H26C 3.5100 . no
W2 H27C 3.5400 . no
As1 C23 3.359(3) . no
As1 C24 3.320(4) . no
P1 C2 3.350(4) . no
P1 C3 3.220(4) . no
P1 C4 3.196(4) . no
P1 C5 3.311(5) . no
P1 C10 3.584(4) . no
P2 C7 3.460(4) . no
P2 C8 3.108(4) . no
P2 C9 3.300(3) . no
P2 C10 3.314(4) . no
P2 H12 2.9700 . no
P2 H27C 3.1100 . no
P2 H30B 3.1500 . no
O2 C6 3.320(5) 2_656 no
O2 O7 3.051(4) 1_465 no
O2 C30 3.269(6) 1_565 no
O2 O6 3.183(5) 2_656 no
O3 C20 3.387(5) . no
O3 C3 3.367(5) 2_655 no
O3 O3 2.889(4) 2_655 no
O5 O10 3.000(4) . no
O5 O9 3.099(5) 2_656 no
O5 C20 3.376(6) 1_655 no
O6 O7 3.052(4) 2_746 no
O6 C8 3.356(5) 2_746 no
O6 C7 3.192(4) 2_746 no
O6 O2 3.183(5) 2_656 no
O7 C8 3.237(5) 2_746 no
O7 C6 3.166(5) 2_746 no
O7 O6 3.052(4) 2_746 no
O7 C27 3.350(5) . no
O7 O2 3.051(4) 1_645 no
O7 C18 3.291(5) 1_655 no
O7 O8 3.212(5) 2_746 no
O8 O7 3.212(5) 2_746 no
O9 O5 3.099(5) 2_656 no
O9 C5 3.214(5) 2_656 no
O9 C2 3.351(5) 2_656 no
O10 O5 3.000(4) . no
O10 C4 3.383(5) . no
O10 C5 2.986(5) . no
O1 H27A 2.5700 2_755 no
O2 H20B 2.7700 . no
O2 H16A 2.8900 . no
O3 H28A 2.6000 2_655 no
O5 H20C 2.9000 1_655 no
O6 H16A 2.8700 2_656 no
O6 H26C 2.7800 2_746 no
O6 H17C 2.8700 1_655 no
O7 H18A 2.9100 1_655 no
O7 H26C 2.7900 . no
O7 H27B 2.7000 . no
O8 H18B 2.7700 2_646 no
O9 H16A 2.9000 2_656 no
O9 H12 2.7500 . no
O9 H16B 2.8300 . no
O10 H1 2.83(5) . no
O10 H17A 2.8400 1_655 no
O10 H18A 2.7200 1_655 no
O10 H19B 2.7500 1_655 no
C1 C2 2.816(6) . no
C1 C3 2.857(7) . no
C1 C4 2.852(5) . no
C1 C5 2.867(6) . no
C2 C3 2.905(6) . no
C2 P1 3.350(4) . no
C2 C1 2.816(6) . no
C2 C30 3.584(6) 1_565 no
C2 C5 2.820(6) . no
C2 C20 3.538(6) . no
C2 O9 3.351(5) 2_656 no
C3 C15 3.426(6) . no
C3 P1 3.220(4) . no
C3 C20 3.394(7) . no
C3 C4 2.916(6) . no
C3 C1 2.857(7) . no
C3 C2 2.905(6) . no
C3 O3 3.367(5) 2_655 no
C4 O10 3.383(5) . no
C4 P1 3.196(4) . no
C4 C1 2.852(5) . no
C4 As1 3.682(4) . no
C4 C5 2.953(6) . no
C4 C3 2.916(6) . no
C5 O9 3.214(5) 2_656 no
C5 P1 3.311(5) . no
C5 C4 2.953(6) . no
C5 C2 2.820(6) . no
C5 C1 2.867(6) . no
C5 O10 2.986(5) . no
C6 C16 3.518(5) 2_656 no
C6 C8 2.959(6) . no
C6 C9 2.798(6) . no
C6 O7 3.166(5) 2_746 no
C6 C7 3.389(5) 2_746 no
C6 O2 3.320(5) 2_656 no
C6 C7 2.738(5) . no
C6 C10 2.883(6) . no
C7 C27 3.289(5) . no
C7 C26 3.434(6) . no
C7 P2 3.460(4) . no
C7 C6 2.738(5) . no
C7 C6 3.389(5) 2_746 no
C7 C10 2.815(5) . no
C7 O6 3.192(4) 2_746 no
C7 C8 2.966(6) . no
C8 P2 3.108(4) . no
C8 C7 2.966(6) . no
C8 C9 2.847(5) . no
C8 C26 3.586(6) . no
C8 C6 2.959(6) . no
C8 O6 3.356(5) 2_746 no
C8 O7 3.237(5) 2_746 no
C9 C10 2.965(6) . no
C9 C8 2.847(5) . no
C9 C6 2.798(6) . no
C9 P2 3.300(3) . no
C10 P1 3.584(4) . no
C10 C7 2.815(5) . no
C10 C6 2.883(6) . no
C10 C9 2.965(6) . no
C10 P2 3.314(4) . no
C15 C3 3.426(6) . no
C16 C6 3.518(5) 2_656 no
C18 C30 3.438(6) . no
C18 O7 3.291(5) 1_455 no
C20 O3 3.387(5) . no
C20 O5 3.376(6) 1_455 no
C20 C3 3.394(7) . no
C20 C2 3.538(6) . no
C23 As1 3.359(3) . no
C24 As1 3.320(4) . no
C26 C7 3.434(6) . no
C26 C8 3.586(6) . no
C27 O7 3.350(5) . no
C27 C7 3.289(5) . no
C30 O2 3.269(6) 1_545 no
C30 C2 3.584(6) 1_545 no
C30 C18 3.438(6) . no
C1 H30C 3.0600 1_565 no
C2 H16A 2.8800 . no
C2 H30C 3.0200 1_565 no
C2 H20B 2.6400 . no
C3 H29B 3.0500 2_655 no
C3 H20B 2.8000 . no
C3 H19C 3.0000 2_655 no
C6 H16A 2.9100 2_656 no
C7 H18A 3.0400 1_655 no
C7 H27B 2.9000 . no
C7 H27C 2.8500 . no
C7 H26C 2.5800 . no
C8 H2 3.05(4) . no
C9 H1 2.72(4) . no
C9 H16A 2.9700 2_656 no
C9 H12 2.7900 . no
C10 H27C 2.9200 . no
C10 H18A 2.9100 1_655 no
C10 H1 2.60(5) . no
C14 H17A 2.8600 . no
C15 H17A 2.7800 . no
C16 H17B 2.7500 . no
C16 H20C 2.8500 . no
C17 H16C 3.0500 2_556 no
C17 H18A 2.8500 . no
C17 H16C 2.7800 . no
C18 H30B 3.0400 . no
C18 H19B 2.8500 . no
C18 H2 3.01(4) . no
C18 H17C 2.7500 . no
C19 H18A 3.0100 . no
C19 H20A 2.8000 . no
C19 H18C 2.9100 . no
C20 H16A 2.9400 . no
C20 H16C 3.0300 . no
C20 H19A 2.8000 . no
C26 H30C 2.8800 . no
C26 H27B 2.9300 . no
C27 H26C 2.9400 . no
C27 H28C 2.8100 . no
C28 H29B 2.9400 . no
C28 H27A 2.7600 . no
C28 H26A 3.0200 2_745 no
C29 H28B 2.8200 . no
C29 H30A 2.8500 . no
C30 H2 2.94(4) . no
C30 H18B 2.9100 . no
C30 H18C 3.0500 . no
C30 H26B 2.8300 . no
C30 H29C 2.8400 . no
H1 W2 3.39(4) . no
H1 O10 2.83(5) . no
H1 C9 2.72(4) . no
H1 C10 2.60(5) . no
H1 H12 2.5600 . no
H2 C18 3.01(4) . no
H2 C30 2.94(4) . no
H2 H12 2.5900 . no
H2 H18B 2.3400 . no
H2 H30B 2.3100 . no
H12 P2 2.9700 . no
H12 O9 2.7500 . no
H12 C9 2.7900 . no
H12 H1 2.5600 . no
H12 H2 2.5900 . no
H16A O2 2.8900 . no
H16A C2 2.8800 . no
H16A C20 2.9400 . no
H16A O6 2.8700 2_656 no
H16A O9 2.9000 2_656 no
H16A C6 2.9100 2_656 no
H16A C9 2.9700 2_656 no
H16B O9 2.8300 . no
H16C C17 2.7800 . no
H16C C20 3.0300 . no
H16C H17B 2.4100 . no
H16C H20C 2.5400 . no
H16C C17 3.0500 2_556 no
H17A O10 2.8400 1_455 no
H17A C14 2.8600 . no
H17A C15 2.7800 . no
H17B C16 2.7500 . no
H17B H16C 2.4100 . no
H17C O6 2.8700 1_455 no
H17C C18 2.7500 . no
H17C H18A 2.4900 . no
H18A O7 2.9100 1_455 no
H18A O10 2.7200 1_455 no
H18A C7 3.0400 1_455 no
H18A C10 2.9100 1_455 no
H18A C17 2.8500 . no
H18A C19 3.0100 . no
H18A H17C 2.4900 . no
H18A H19B 2.5500 . no
H18B C30 2.9100 . no
H18B H2 2.3400 . no
H18B H30B 2.3000 . no
H18B O8 2.7700 2_646 no
H18C C19 2.9100 . no
H18C C30 3.0500 . no
H19A C20 2.8000 . no
H19A H20A 2.1600 . no
H19B O10 2.7500 1_455 no
H19B C18 2.8500 . no
H19B H18A 2.5500 . no
H19C C3 3.0000 2_655 no
H20A C19 2.8000 . no
H20A H19A 2.1600 . no
H20B W1 3.5300 . no
H20B O2 2.7700 . no
H20B C2 2.6400 . no
H20B C3 2.8000 . no
H20C O5 2.9000 1_455 no
H20C C16 2.8500 . no
H20C H16C 2.5400 . no
H26A C28 3.0200 2_745 no
H26A H28B 2.5300 2_745 no
H26B C30 2.8300 . no
H26C W2 3.5100 . no
H26C O7 2.7900 . no
H26C C7 2.5800 . no
H26C C27 2.9400 . no
H26C H27B 2.4300 . no
H26C O6 2.7800 2_746 no
H27A C28 2.7600 . no
H27A H28C 2.1500 . no
H27A O1 2.5700 2_755 no
H27B O7 2.7000 . no
H27B C7 2.9000 . no
H27B C26 2.9300 . no
H27B H26C 2.4300 . no
H27C W2 3.5400 . no
H27C P2 3.1100 . no
H27C C7 2.8500 . no
H27C C10 2.9200 . no
H28A O3 2.6000 2_655 no
H28B C29 2.8200 . no
H28B H26A 2.5300 2_745 no
H28C C27 2.8100 . no
H28C H27A 2.1500 . no
H29B C28 2.9400 . no
H29B C3 3.0500 2_655 no
H29C C30 2.8400 . no
H29C H30A 2.2200 . no
H30A C29 2.8500 . no
H30A H29C 2.2200 . no
H30B P2 3.1500 . no
H30B C18 3.0400 . no
H30B H2 2.3100 . no
H30B H18B 2.3000 . no
H30C C1 3.0600 1_545 no
H30C C2 3.0200 1_545 no
H30C C26 2.8800 . no

loop_
_geom_hbond_atom_site_label_D
_geom_hbond_atom_site_label_H
_geom_hbond_atom_site_label_A
_geom_hbond_distance_DH
_geom_hbond_distance_HA
_geom_hbond_distance_DA
_geom_hbond_angle_DHA
_geom_hbond_site_symmetry_A
_geom_hbond_publ_flag
C27 H27A O1 0.9800 2.5700 3.502(6) 159.00 2_755 yes

loop_
_geom_torsion_atom_site_label_1
_geom_torsion_atom_site_label_2
_geom_torsion_atom_site_label_3
_geom_torsion_atom_site_label_4
_geom_torsion
_geom_torsion_publ_flag
C2 W1 P1 As1 143.87(13) no
C3 W1 P1 As1 53.34(12) no
C4 W1 P1 As1 -37.29(13) no
C5 W1 P1 As1 -129.00(12) no
C2 W1 P1 C11 29.00(18) no
C3 W1 P1 C11 -61.53(18) no
C4 W1 P1 C11 -152.16(18) no
C5 W1 P1 C11 116.13(18) no
C10 W2 P2 As1 -31.02(12) no
C7 W2 P2 C21 13.14(17) no
C8 W2 P2 C21 -78.55(17) no
C9 W2 P2 C21 -166.56(16) no
C7 W2 P2 As1 -118.02(11) no
C8 W2 P2 As1 150.29(13) no
C9 W2 P2 As1 62.28(11) no
C10 W2 P2 C21 100.14(17) no
P2 As1 P1 W1 128.26(4) no
P2 As1 P1 C11 -100.72(11) no
C13 As1 P1 C11 -0.15(14) no
C13 As1 P1 W1 -131.17(10) no
P1 As1 P2 W2 -15.38(6) no
C13 As1 P2 W2 -103.58(11) no
P1 As1 P2 C21 -153.90(13) no
C13 As1 P2 C21 117.91(17) no
P2 As1 C13 C18 -64.8(2) no
P1 As1 C13 C14 69.5(2) no
P1 As1 C13 C12 -37.3(2) no
P2 As1 C13 C12 64.3(2) no
P2 As1 C13 C14 171.13(19) no
P1 As1 C13 C18 -166.4(2) no
As1 P1 C11 C12 37.2(2) no
W1 P1 C11 C12 161.36(16) no
W1 P1 C11 C16 -72.7(2) no
W1 P1 C11 C15 54.5(3) no
As1 P1 C11 C15 -69.6(2) no
As1 P1 C11 C16 163.2(2) no
As1 P2 C21 C26 -176.0(3) no
As1 P2 C21 C25 -53.5(2) no
W2 P2 C21 C26 41.6(3) no
As1 P2 C21 C22 57.2(3) no
W2 P2 C21 C25 164.1(2) no
W2 P2 C21 C22 -85.2(3) no
C15 C11 C12 C13 39.8(4) no
C16 C11 C15 C14 -156.5(3) no
P1 C11 C12 C13 -69.8(3) no
P1 C11 C12 C17 169.0(3) no
C12 C11 C15 C20 150.8(4) no
C12 C11 C15 C14 -29.0(4) no
C16 C11 C15 C20 23.2(5) no
C16 C11 C12 C17 46.8(5) no
C15 C11 C12 C17 -81.4(3) no
C16 C11 C12 C13 168.0(3) no
P1 C11 C15 C14 80.5(3) no
P1 C11 C15 C20 -99.8(4) no
C11 C12 C13 As1 70.3(3) no
C11 C12 C13 C18 -164.3(3) no
C17 C12 C13 As1 -169.3(2) no
C11 C12 C13 C14 -37.1(4) no
C17 C12 C13 C18 -43.8(5) no
C17 C12 C13 C14 83.4(4) no
C12 C13 C14 C15 21.4(4) no
As1 C13 C14 C19 90.4(4) no
As1 C13 C14 C15 -88.5(3) no
C18 C13 C14 C19 -31.1(5) no
C12 C13 C14 C19 -159.7(4) no
C18 C13 C14 C15 150.0(3) no
C19 C14 C15 C20 6.3(7) no
C13 C14 C15 C11 4.9(4) no
C13 C14 C15 C20 -174.9(4) no
C19 C14 C15 C11 -173.9(4) no
P2 C21 C22 C23 -108.9(3) no
P2 C21 C22 C27 70.5(4) no
C25 C21 C22 C23 3.9(4) no
C25 C21 C22 C27 -176.7(3) no
C26 C21 C22 C23 128.2(4) no
C26 C21 C22 C27 -52.4(5) no
P2 C21 C25 C24 108.5(3) no
P2 C21 C25 C30 -79.4(4) no
C22 C21 C25 C24 -4.2(4) no
C22 C21 C25 C30 167.9(3) no
C26 C21 C25 C24 -130.8(3) no
C26 C21 C25 C30 41.3(5) no
C21 C22 C23 C24 -2.2(4) no
C21 C22 C23 C28 176.9(3) no
C27 C22 C23 C24 178.4(4) no
C27 C22 C23 C28 -2.5(6) no
C22 C23 C24 C25 -0.6(5) no
C22 C23 C24 C29 -178.7(4) no
C28 C23 C24 C25 -179.7(3) no
C28 C23 C24 C29 2.1(6) no
C23 C24 C25 C21 3.1(4) no
C23 C24 C25 C30 -168.3(4) no
C29 C24 C25 C21 -178.9(4) no
C29 C24 C25 C30 9.8(7) no
